data_1000407
loop_
_publ_author_name
'Bulou, A'
'Nouet, J'

_publ_section_title
;
Structural phase transitions in ferroelastic Tl Al F4: DSC
investigations and structures determinations by neutron powder profile
refinement
;
_journal_coden_ASTM JPSOAW
_journal_name_full 'Journal of Physics C'
_journal_page_first 2885
_journal_page_last 2900
_journal_paper_doi 10.1088/0022-3719/20/19/014
_journal_volume 20
_journal_year 1987
_chemical_formula_structural 'Tl (Al F4)'
_chemical_formula_sum 'Al F4 Tl'
_chemical_name_systematic 'Thallium tetrafluoroaluminate - II'
_space_group_IT_number 140
_symmetry_cell_setting tetragonal
_symmetry_Int_Tables_number 140
_symmetry_space_group_name_Hall '-I 4 2c'
_symmetry_space_group_name_H-M 'I 4/m c m'
_cell_angle_alpha 90
_cell_angle_beta 90
_cell_angle_gamma 90
_cell_formula_units_Z 4
_cell_length_a 5.1418(1)
_cell_length_b 5.1418(1)
_cell_length_c 12.8070(2)
_cell_volume 338.6
_refine_ls_R_factor_all 0.0298
_cod_database_code 1000407

loop_
_symmetry_equiv_pos_as_xyz
x,y,z
-x,-y,z
x,-y,1/2+z
-x,y,1/2+z
-y,x,z
y,-x,z
y,x,1/2+z
-y,-x,1/2+z
-x,-y,-z
x,y,-z
-x,y,1/2-z
x,-y,1/2-z
y,-x,-z
-y,x,-z
-y,-x,1/2-z
y,x,1/2-z
1/2+x,1/2+y,1/2+z
1/2-x,1/2-y,1/2+z
1/2+x,1/2-y,z
1/2-x,1/2+y,z
1/2-y,1/2+x,1/2+z
1/2+y,1/2-x,1/2+z
1/2+y,1/2+x,z
1/2-y,1/2-x,z
1/2-x,1/2-y,1/2-z
1/2+x,1/2+y,1/2-z
1/2-x,1/2+y,-z
1/2+x,1/2-y,-z
1/2+y,1/2-x,1/2-z
1/2-y,1/2+x,1/2-z
1/2-y,1/2-x,-z
1/2+y,1/2+x,-z

loop_
_atom_site_aniso_label
_atom_site_aniso_B_11
_atom_site_aniso_B_12
_atom_site_aniso_B_13
_atom_site_aniso_B_22
_atom_site_aniso_B_23
_atom_site_aniso_B_33
Tl1 2.87(3) 0. 0. 2.87 0. 4.28(7)
Al1 0.43(6) 0. 0. 0.43 0. 1.2(1)
F1 1.32(3) -0.69(4) 0. 1.32 0. 4.47(7)
F2 3.13(4) 0. 0. 3.13 0. 1.44(6)

loop_
_atom_site_label
_atom_site_type_symbol
_atom_site_symmetry_multiplicity
_atom_site_Wyckoff_symbol
_atom_site_fract_x
_atom_site_fract_y
_atom_site_fract_z
_atom_site_occupancy
_atom_site_attached_hydrogens
_atom_site_calc_flag
Tl1 Tl1+ 4 b 0. 0.5 0.25 1. 0 d
Al1 Al3+ 4 c 0. 0. 0. 1. 0 d
F1 F1- 8 h 0.2763(1) 0.2237(1) 0. 1. 0 d
F2 F1- 8 f 0. 0. 0.1371(1) 1. 0 d

loop_
_atom_type_symbol
_atom_type_oxidation_number
Tl1+ 1.000
Al3+ 3.000
F1- -1.000
